data_7041316
loop_
_publ_author_name
'Nicasio, Antonio I.'
'Montilla, Francisco'
'\'Alvarez, Eleuterio'
'Colodrero, Rosario P.'
'Galindo, Agust\'in'

_publ_section_title
;
 Synthesis and structural characterization of homochiral 2D coordination
 polymers of zinc and copper with conformationally flexible ditopic
 imidazolium-based dicarboxylate ligands.
;
_journal_issue 2
_journal_name_full 'Dalton transactions (Cambridge, England : 2003)'
_journal_page_first 471
_journal_page_last 482
_journal_paper_doi 10.1039/c6dt03712g
_journal_volume 46
_journal_year 2017
_chemical_absolute_configuration ad
_chemical_formula_moiety 'C42 H38 N4 O8 Zn, 2(C3 H7 N O), H2 O'
_chemical_formula_sum 'C48 H54 N6 O11 Zn'
_chemical_formula_weight 956.34
_chemical_name_systematic
; 
 ? 
;
_space_group_IT_number 145
_symmetry_cell_setting trigonal
_symmetry_space_group_name_Hall 'P 32'
_symmetry_space_group_name_H-M 'P 32'
_atom_sites_solution_hydrogens geom
_atom_sites_solution_primary direct
_atom_sites_solution_secondary difmap
_audit_creation_method SHELXL-97
_audit_update_record
;
2016-07-13 deposited with the CCDC.
2016-12-01 downloaded from the CCDC.
;
_cell_angle_alpha 90.00
_cell_angle_beta 90.00
_cell_angle_gamma 120.00
_cell_formula_units_Z 3
_cell_length_a 10.5395(2)
_cell_length_b 10.5395(2)
_cell_length_c 36.9255(11)
_cell_measurement_reflns_used 9090
_cell_measurement_temperature 193(2)
_cell_measurement_theta_max 26.67
_cell_measurement_theta_min 3.87
_cell_volume 3552.20(14)
_computing_cell_refinement 'APEX2 Software Suite (Bruker, 2007)'
_computing_data_collection 'APEX2 Software Suite (Bruker, 2007)'
_computing_data_reduction 'APEX2 Software Suite (Bruker, 2007)'
_computing_molecular_graphics 'SHELXTL (Sheldrick, 2008)'
_computing_publication_material 'SHELXTL and publCIF (Westrip, 2010)'
_computing_structure_refinement 'SHELXL97 (Sheldrick, 2008)'
_computing_structure_solution 'SIR2002 (Burla et al., 2003)'
_diffrn_ambient_temperature 193(2)
_diffrn_detector_area_resol_mean 8.26
_diffrn_measured_fraction_theta_full 0.996
_diffrn_measured_fraction_theta_max 0.996
_diffrn_measurement_device_type
;
 Bruker-Nonius X8kappa APEX II CCD area detector
;
_diffrn_measurement_method 'phi and omega scans with narrow frames'
_diffrn_radiation_monochromator graphite
_diffrn_radiation_source 'fine-focus sealed tube'
_diffrn_radiation_type MoK\a
_diffrn_radiation_wavelength 0.71073
_diffrn_reflns_av_R_equivalents 0.0253
_diffrn_reflns_av_sigmaI/netI 0.0310
_diffrn_reflns_limit_h_max 12
_diffrn_reflns_limit_h_min -11
_diffrn_reflns_limit_k_max 12
_diffrn_reflns_limit_k_min -12
_diffrn_reflns_limit_l_max 44
_diffrn_reflns_limit_l_min -44
_diffrn_reflns_number 39974
_diffrn_reflns_theta_full 25.24
_diffrn_reflns_theta_max 25.24
_diffrn_reflns_theta_min 1.10
_diffrn_standards_decay_% 0
_exptl_absorpt_coefficient_mu 0.584
_exptl_absorpt_correction_T_max 0.7998
_exptl_absorpt_correction_T_min 0.7587
_exptl_absorpt_correction_type multi-scan
_exptl_absorpt_process_details
;
program SADABS, Bruker (2001).
;
_exptl_crystal_colour yellow
_exptl_crystal_density_diffrn 1.341
_exptl_crystal_density_method 'not measured'
_exptl_crystal_description hexagonal
_exptl_crystal_F_000 1506
_exptl_crystal_size_max 0.50
_exptl_crystal_size_mid 0.50
_exptl_crystal_size_min 0.40
_refine_diff_density_max 0.450
_refine_diff_density_min -0.315
_refine_diff_density_rms 0.046
_refine_ls_abs_structure_details 'Flack H D (1983), Acta Cryst. A39, 876-881'
_refine_ls_abs_structure_Flack 0.017(10)
_refine_ls_extinction_method none
_refine_ls_goodness_of_fit_ref 1.057
_refine_ls_hydrogen_treatment mixed
_refine_ls_matrix_type full
_refine_ls_number_parameters 606
_refine_ls_number_reflns 8447
_refine_ls_number_restraints 19
_refine_ls_restrained_S_all 1.057
_refine_ls_R_factor_all 0.0373
_refine_ls_R_factor_gt 0.0369
_refine_ls_shift/su_max 0.001
_refine_ls_shift/su_mean 0.000
_refine_ls_structure_factor_coef Fsqd
_refine_ls_weighting_details 'calc w=1/[\s^2^(Fo^2^)+(0.0685P)^2^+1.0685P] where P=(Fo^2^+2Fc^2^)/3'
_refine_ls_weighting_scheme calc
_refine_ls_wR_factor_gt 0.1054
_refine_ls_wR_factor_ref 0.1057
_reflns_number_gt 8362
_reflns_number_total 8447
_reflns_threshold_expression >2sigma(I)
_cod_data_source_file c6dt03712g2.cif
_cod_data_source_block 4
_cod_depositor_comments
;
The following automatic conversions were performed:

'_symmetry_cell_setting' value 'Trigonal' changed to 'trigonal'
according to
/usr/data/users/saulius/crontab/automatic-downloads/rss-feeds/RSC/lib/dictionaries/cif_core.dic
dictionary named 'cif_core.dic' version 2.4.2 from 2011-04-26.

Automatic conversion script
Id: cif_fix_values 4268 2015-11-12 08:31:59Z antanas 

 Adding full bibliography for 7041314--7041318.cif.
;
_cod_database_code 7041316

loop_
_symmetry_equiv_pos_as_xyz
'x, y, z'
'-y, x-y, z+2/3'
'-x+y, -x, z+1/3'

loop_
_atom_site_label
_atom_site_type_symbol
_atom_site_fract_x
_atom_site_fract_y
_atom_site_fract_z
_atom_site_U_iso_or_equiv
_atom_site_adp_type
_atom_site_occupancy
_atom_site_symmetry_multiplicity
_atom_site_calc_flag
_atom_site_refinement_flags
Zn1 Zn 0.47038(4) 0.51675(4) 0.649744(11) 0.03968(10) Uani 1 1 d .
O1 O 0.3481(3) 0.3211(3) 0.67069(9) 0.0557(7) Uani 1 1 d .
O2 O 0.1603(3) 0.1061(3) 0.68233(10) 0.0634(8) Uani 1 1 d .
O3 O 0.5956(3) 0.4490(3) 0.62808(11) 0.0692(9) Uani 1 1 d .
O4 O 0.7804(4) 0.4192(4) 0.61696(11) 0.0728(10) Uani 1 1 d .
O5 O 0.4009(3) 0.5885(3) 0.61072(8) 0.0552(7) Uani 1 1 d .
O6 O 0.2352(4) 0.5951(4) 0.64681(9) 0.0662(8) Uani 1 1 d .
O7 O 0.5386(3) 0.6594(3) 0.68864(8) 0.0573(7) Uani 1 1 d .
O8 O 0.7038(4) 0.8291(3) 0.65183(10) 0.0718(9) Uani 1 1 d .
N1 N -0.0099(3) 0.2295(3) 0.69777(7) 0.0314(5) Uani 1 1 d .
N2 N -0.2306(3) 0.0498(3) 0.69972(7) 0.0374(6) Uani 1 1 d .
N3 N 0.1734(3) 0.7510(3) 0.59855(7) 0.0368(6) Uani 1 1 d .
N4 N -0.0475(3) 0.7125(3) 0.60096(7) 0.0332(5) Uani 1 1 d .
C1 C 0.2223(3) 0.2404(3) 0.68302(9) 0.0364(6) Uani 1 1 d .
C2 C 0.1497(3) 0.3163(3) 0.70281(8) 0.0344(6) Uani 1 1 d .
H2 H 0.1864 0.4158 0.6921 0.041 Uiso 1 1 calc R
C3 C 0.1924(4) 0.3332(4) 0.74321(9) 0.0389(7) Uani 1 1 d .
H3A H 0.1511 0.2345 0.7541 0.047 Uiso 1 1 calc R
H3B H 0.3004 0.3819 0.7451 0.047 Uiso 1 1 calc R
C4 C 0.1398(4) 0.4208(4) 0.76488(8) 0.0403(7) Uani 1 1 d .
C5 C -0.0030(4) 0.3549(5) 0.77810(9) 0.0476(8) Uani 1 1 d .
H5 H -0.0678 0.2534 0.7741 0.057 Uiso 1 1 calc R
C6 C -0.0510(5) 0.4367(6) 0.79701(12) 0.0607(11) Uani 1 1 d .
H6 H -0.1493 0.3917 0.8053 0.073 Uiso 1 1 calc R
C7 C 0.0447(6) 0.5844(6) 0.80380(13) 0.0729(13) Uani 1 1 d .
H7 H 0.0121 0.6407 0.8167 0.087 Uiso 1 1 calc R
C8 C 0.1875(7) 0.6486(6) 0.79161(15) 0.0774(14) Uani 1 1 d .
H8 H 0.2549 0.7484 0.7970 0.093 Uiso 1 1 calc R
C9 C 0.2321(5) 0.5665(5) 0.77147(12) 0.0597(10) Uani 1 1 d .
H9 H 0.3289 0.6127 0.7620 0.072 Uiso 1 1 calc R
C10 C -0.0958(3) 0.0979(4) 0.71163(8) 0.0348(6) Uani 1 1 d .
H10 H -0.0658 0.0467 0.7274 0.042 Uiso 1 1 calc R
C11 C -0.2302(4) 0.1528(5) 0.67687(10) 0.0442(8) Uani 1 1 d .
H11 H -0.3122 0.1454 0.6643 0.053 Uiso 1 1 calc R
C12 C -0.0919(4) 0.2662(4) 0.67566(8) 0.0387(7) Uani 1 1 d .
H12 H -0.0576 0.3541 0.6622 0.046 Uiso 1 1 calc R
C13 C -0.3545(4) -0.0981(4) 0.70790(10) 0.0431(7) Uani 1 1 d .
H13 H -0.3328 -0.1298 0.7315 0.052 Uiso 1 1 calc R
C14 C -0.4972(4) -0.0936(5) 0.71267(11) 0.0520(9) Uani 1 1 d .
H14A H -0.5168 -0.0553 0.6902 0.062 Uiso 1 1 calc R
H14B H -0.5793 -0.1948 0.7163 0.062 Uiso 1 1 calc R
C15 C -0.4934(4) -0.0002(5) 0.74417(10) 0.0495(8) Uani 1 1 d .
C16 C -0.5309(9) 0.1047(10) 0.74024(14) 0.096(2) Uani 1 1 d .
H16 H -0.5603 0.1194 0.7170 0.116 Uiso 1 1 calc R
C17 C -0.5278(11) 0.1921(11) 0.76919(19) 0.123(3) Uani 1 1 d .
H17 H -0.5465 0.2702 0.7651 0.147 Uiso 1 1 calc R
C18 C -0.4978(7) 0.1644(9) 0.80319(16) 0.093(2) Uani 1 1 d .
H18 H -0.5040 0.2164 0.8235 0.112 Uiso 1 1 calc R
C19 C -0.4598(7) 0.0629(8) 0.80719(15) 0.0847(16) Uani 1 1 d .
H19 H -0.4344 0.0463 0.8307 0.102 Uiso 1 1 calc R
C20 C -0.4555(6) -0.0203(6) 0.77862(13) 0.0723(12) Uani 1 1 d .
H20 H -0.4264 -0.0911 0.7828 0.087 Uiso 1 1 calc R
C21 C 0.7198(4) 0.4916(4) 0.61562(9) 0.0396(7) Uani 1 1 d .
C22 C 0.7933(3) 0.6405(3) 0.59604(8) 0.0353(6) Uani 1 1 d .
H22 H 0.7570 0.7035 0.6068 0.042 Uiso 1 1 calc R
C23 C 0.7511(4) 0.6154(4) 0.55538(9) 0.0422(7) Uani 1 1 d .
H23A H 0.7892 0.5549 0.5447 0.051 Uiso 1 1 calc R
H23B H 0.6429 0.5596 0.5533 0.051 Uiso 1 1 calc R
C24 C 0.8086(4) 0.7544(4) 0.53401(8) 0.0415(7) Uani 1 1 d .
C25 C 0.9448(4) 0.8187(5) 0.51695(10) 0.0512(8) Uani 1 1 d .
H25 H 1.0037 0.7740 0.5188 0.061 Uiso 1 1 calc R
C26 C 0.9956(5) 0.9491(5) 0.49710(11) 0.0601(11) Uani 1 1 d .
H26 H 1.0895 0.9929 0.4860 0.072 Uiso 1 1 calc R
C27 C 0.9110(6) 1.0134(5) 0.49364(11) 0.0645(11) Uani 1 1 d .
H27 H 0.9460 1.1018 0.4803 0.077 Uiso 1 1 calc R
C28 C 0.7745(6) 0.9485(6) 0.50968(12) 0.0666(12) Uani 1 1 d .
H28 H 0.7150 0.9922 0.5072 0.080 Uiso 1 1 calc R
C29 C 0.7234(5) 0.8198(5) 0.52937(11) 0.0553(9) Uani 1 1 d .
H29 H 0.6284 0.7758 0.5399 0.066 Uiso 1 1 calc R
C30 C 0.3091(4) 0.6282(4) 0.61933(9) 0.0430(7) Uani 1 1 d .
C31 C 0.2943(4) 0.7239(4) 0.59003(10) 0.0417(7) Uani 1 1 d .
H31 H 0.2689 0.6675 0.5668 0.050 Uiso 1 1 calc R
C32 C 0.4374(4) 0.8670(4) 0.58384(10) 0.0473(8) Uani 1 1 d .
H32A H 0.4602 0.9292 0.6057 0.057 Uiso 1 1 calc R
H32B H 0.5176 0.8450 0.5805 0.057 Uiso 1 1 calc R
C33 C 0.4322(4) 0.9519(4) 0.55119(10) 0.0471(8) Uani 1 1 d .
C34 C 0.3863(5) 0.8859(5) 0.51766(13) 0.0616(10) Uani 1 1 d .
H34 H 0.3577 0.7856 0.5147 0.074 Uiso 1 1 calc R
C35 C 0.3820(6) 0.9680(6) 0.48771(12) 0.0700(12) Uani 1 1 d .
H35 H 0.3504 0.9222 0.4647 0.084 Uiso 1 1 calc R
C36 C 0.4226(7) 1.1106(6) 0.49163(12) 0.0756(14) Uani 1 1 d .
H36 H 0.4199 1.1656 0.4716 0.091 Uiso 1 1 calc R
C37 C 0.4670(10) 1.1740(6) 0.52433(15) 0.102(2) Uani 1 1 d .
H37 H 0.4966 1.2746 0.5272 0.123 Uiso 1 1 calc R
C38 C 0.4703(7) 1.0956(6) 0.55374(12) 0.0822(17) Uani 1 1 d .
H38 H 0.5000 1.1432 0.5766 0.099 Uiso 1 1 calc R
C39 C 0.0375(4) 0.6640(4) 0.58730(8) 0.0356(6) Uani 1 1 d .
H39 H 0.0058 0.5809 0.5720 0.043 Uiso 1 1 calc R
C40 C 0.0374(4) 0.8326(4) 0.62235(9) 0.0406(7) Uani 1 1 d .
H40 H 0.0049 0.8879 0.6358 0.049 Uiso 1 1 calc R
C41 C 0.1759(4) 0.8568(4) 0.62064(11) 0.0445(8) Uani 1 1 d .
H41 H 0.2593 0.9328 0.6325 0.053 Uiso 1 1 calc R
C42 C 0.6299(4) 0.7908(4) 0.67934(11) 0.0489(8) Uani 1 1 d .
C43 C 0.9513(8) 0.7909(7) 0.73258(14) 0.0840(17) Uani 1 1 d .
H43 H 1.0490 0.8693 0.7299 0.101 Uiso 1 1 calc R
C44 C 0.7750(8) 0.5416(7) 0.72097(15) 0.0882(17) Uani 1 1 d .
H44A H 0.7073 0.5717 0.7305 0.132 Uiso 1 1 calc R
H44B H 0.7755 0.4678 0.7371 0.132 Uiso 1 1 calc R
H44C H 0.7433 0.4998 0.6967 0.132 Uiso 1 1 calc R
C45 C 1.0227(9) 0.6360(8) 0.70089(16) 0.094(2) Uani 1 1 d .
H45A H 1.1217 0.7214 0.7012 0.141 Uiso 1 1 calc R
H45B H 0.9905 0.6085 0.6758 0.141 Uiso 1 1 calc R
H45C H 1.0230 0.5539 0.7133 0.141 Uiso 1 1 calc R
C46 C -0.0109(10) 0.3112(7) 0.56714(17) 0.095(2) Uani 1 1 d .
H46 H -0.1070 0.2875 0.5741 0.114 Uiso 1 1 calc R
O9 O 0.8667(4) 0.8215(4) 0.74920(8) 0.0677(8) Uani 1 1 d .
N5 N 0.9251(6) 0.6710(5) 0.71895(10) 0.0707(11) Uani 1 1 d .
C47 C -0.0511(15) 0.0948(9) 0.5970(2) 0.146(4) Uani 1 1 d U
H47A H -0.0025 0.1032 0.6202 0.218 Uiso 1 1 calc R
H47B H -0.0582 0.0117 0.5834 0.218 Uiso 1 1 calc R
H47C H -0.1496 0.0792 0.6013 0.218 Uiso 1 1 calc R
O10 O 0.0600(6) 0.4245(4) 0.54932(10) 0.0967(14) Uani 1 1 d .
N6 N 0.0307(8) 0.2242(6) 0.57698(14) 0.0987(17) Uani 1 1 d U
C48 C 0.1685(13) 0.2531(12) 0.5694(3) 0.144(3) Uani 1 1 d U
H48A H 0.2165 0.3388 0.5534 0.216 Uiso 1 1 calc R
H48B H 0.1642 0.1683 0.5572 0.216 Uiso 1 1 calc R
H48C H 0.2245 0.2733 0.5919 0.216 Uiso 1 1 calc R
O11 O 0.4744(4) 0.1483(3) 0.64707(7) 0.0506(6) Uani 1 1 d D
H11A H 0.420(4) 0.175(5) 0.6586(11) 0.061 Uiso 1 1 d D
H11B H 0.542(4) 0.226(4) 0.6357(12) 0.061 Uiso 1 1 d D

loop_
_atom_site_aniso_label
_atom_site_aniso_U_11
_atom_site_aniso_U_22
_atom_site_aniso_U_33
_atom_site_aniso_U_23
_atom_site_aniso_U_13
_atom_site_aniso_U_12
Zn1 0.02959(18) 0.03145(19) 0.05794(19) 0.00966(17) 0.00955(15) 0.01521(16)
O1 0.0385(14) 0.0349(13) 0.091(2) 0.0185(13) 0.0299(13) 0.0163(11)
O2 0.0437(14) 0.0321(13) 0.108(2) -0.0063(13) 0.0275(15) 0.0139(11)
O3 0.0475(16) 0.0505(16) 0.116(3) 0.0307(16) 0.0445(17) 0.0294(14)
O4 0.0585(18) 0.0535(17) 0.119(3) 0.0398(18) 0.0395(18) 0.0377(15)
O5 0.0607(17) 0.0605(17) 0.0602(15) 0.0011(13) -0.0003(13) 0.0420(15)
O6 0.077(2) 0.076(2) 0.0690(17) 0.0329(15) 0.0238(16) 0.0556(18)
O7 0.0526(16) 0.0353(14) 0.0684(17) 0.0030(12) -0.0098(13) 0.0104(12)
O8 0.076(2) 0.0401(14) 0.084(2) -0.0093(14) 0.0248(17) 0.0180(15)
N1 0.0301(13) 0.0306(13) 0.0343(11) 0.0019(10) 0.0050(9) 0.0158(11)
N2 0.0289(13) 0.0348(14) 0.0464(14) 0.0014(11) 0.0043(11) 0.0144(12)
N3 0.0325(14) 0.0348(14) 0.0457(14) 0.0090(11) 0.0044(11) 0.0188(11)
N4 0.0318(13) 0.0340(13) 0.0350(12) 0.0065(10) 0.0071(10) 0.0174(11)
C1 0.0317(16) 0.0283(15) 0.0476(16) 0.0064(12) 0.0126(13) 0.0137(13)
C2 0.0286(15) 0.0293(14) 0.0439(15) 0.0028(12) 0.0053(12) 0.0132(12)
C3 0.0355(16) 0.0378(16) 0.0444(16) 0.0027(13) 0.0008(12) 0.0190(13)
C4 0.0451(18) 0.0500(19) 0.0302(13) 0.0013(13) -0.0011(12) 0.0271(16)
C5 0.049(2) 0.053(2) 0.0418(16) 0.0022(15) 0.0047(14) 0.0263(17)
C6 0.062(3) 0.077(3) 0.052(2) 0.002(2) 0.0166(18) 0.042(2)
C7 0.089(4) 0.078(3) 0.069(3) -0.013(2) 0.010(2) 0.055(3)
C8 0.078(3) 0.055(3) 0.087(3) -0.020(2) 0.011(3) 0.024(2)
C9 0.048(2) 0.055(2) 0.069(2) -0.0064(19) 0.0045(18) 0.0205(19)
C10 0.0300(15) 0.0353(16) 0.0386(15) 0.0031(12) 0.0035(12) 0.0159(13)
C11 0.0362(18) 0.048(2) 0.0512(19) 0.0011(16) -0.0066(15) 0.0231(16)
C12 0.0423(18) 0.0371(16) 0.0409(15) 0.0031(13) 0.0005(13) 0.0229(15)
C13 0.0271(15) 0.0391(18) 0.0534(18) 0.0062(14) 0.0040(13) 0.0092(14)
C14 0.0287(16) 0.056(2) 0.061(2) 0.0081(17) 0.0025(14) 0.0132(16)
C15 0.0303(16) 0.062(2) 0.0520(18) 0.0095(16) 0.0091(14) 0.0195(16)
C16 0.131(5) 0.170(7) 0.053(2) 0.012(3) 0.013(3) 0.124(6)
C17 0.178(8) 0.183(9) 0.097(4) 0.003(5) 0.018(5) 0.157(8)
C18 0.079(4) 0.149(6) 0.073(3) -0.019(3) 0.012(3) 0.074(4)
C19 0.084(4) 0.120(5) 0.056(2) -0.007(3) -0.008(2) 0.054(4)
C20 0.078(3) 0.081(3) 0.066(2) 0.004(2) -0.008(2) 0.045(3)
C21 0.0299(16) 0.0383(17) 0.0498(17) 0.0089(14) 0.0070(13) 0.0164(14)
C22 0.0279(14) 0.0339(16) 0.0439(16) 0.0065(12) 0.0076(12) 0.0155(13)
C23 0.0345(16) 0.0417(18) 0.0477(17) -0.0033(14) -0.0013(13) 0.0171(14)
C24 0.0400(17) 0.0465(19) 0.0361(14) -0.0026(13) 0.0009(13) 0.0201(15)
C25 0.0389(18) 0.060(2) 0.0521(18) 0.0095(16) 0.0041(15) 0.0228(17)
C26 0.042(2) 0.068(3) 0.052(2) 0.0168(19) 0.0067(16) 0.013(2)
C27 0.079(3) 0.060(3) 0.049(2) 0.0162(18) 0.000(2) 0.031(2)
C28 0.087(3) 0.073(3) 0.058(2) 0.010(2) 0.004(2) 0.054(3)
C29 0.059(2) 0.065(2) 0.0539(19) 0.0092(18) 0.0109(17) 0.040(2)
C30 0.0456(19) 0.0400(17) 0.0473(18) 0.0018(14) -0.0012(15) 0.0244(16)
C31 0.0367(17) 0.0419(18) 0.0504(18) 0.0050(14) 0.0060(14) 0.0226(15)
C32 0.0340(17) 0.0466(19) 0.059(2) 0.0023(15) 0.0043(15) 0.0185(16)
C33 0.0382(17) 0.051(2) 0.0469(17) 0.0061(15) 0.0117(14) 0.0183(16)
C34 0.069(3) 0.048(2) 0.063(2) -0.0057(18) -0.004(2) 0.025(2)
C35 0.076(3) 0.068(3) 0.050(2) 0.003(2) -0.001(2) 0.024(2)
C36 0.099(4) 0.067(3) 0.051(2) 0.020(2) 0.012(2) 0.034(3)
C37 0.160(7) 0.051(3) 0.066(3) 0.015(2) 0.013(3) 0.030(4)
C38 0.120(5) 0.057(3) 0.044(2) 0.0063(19) 0.007(3) 0.025(3)
C39 0.0327(16) 0.0329(16) 0.0417(15) 0.0050(13) 0.0051(12) 0.0167(13)
C40 0.0481(19) 0.0335(16) 0.0430(16) 0.0010(13) 0.0019(14) 0.0225(15)
C41 0.0394(18) 0.0316(17) 0.059(2) 0.0011(14) -0.0019(16) 0.0152(14)
C42 0.0389(18) 0.0372(18) 0.065(2) 0.0042(16) 0.0021(17) 0.0149(15)
C43 0.132(5) 0.084(4) 0.066(3) 0.013(3) 0.011(3) 0.076(4)
C44 0.113(5) 0.096(4) 0.072(3) -0.007(3) -0.009(3) 0.064(4)
C45 0.155(6) 0.108(5) 0.073(3) 0.013(3) 0.015(3) 0.107(5)
C46 0.148(6) 0.074(4) 0.077(3) -0.015(3) -0.008(4) 0.067(4)
O9 0.103(3) 0.0658(19) 0.0559(15) -0.0011(14) 0.0080(16) 0.0584(19)
N5 0.108(3) 0.084(3) 0.0551(18) 0.0173(19) 0.020(2) 0.074(3)
C47 0.273(11) 0.081(4) 0.101(5) -0.007(3) -0.031(6) 0.102(6)
O10 0.165(5) 0.061(2) 0.071(2) -0.0055(18) -0.009(2) 0.062(3)
N6 0.159(5) 0.070(3) 0.084(3) -0.030(2) -0.032(3) 0.069(4)
C48 0.156(7) 0.141(7) 0.147(7) -0.082(6) -0.055(6) 0.083(6)
O11 0.0621(16) 0.0400(13) 0.0562(14) 0.0013(11) 0.0046(12) 0.0303(13)

loop_
_atom_type_symbol
_atom_type_description
_atom_type_scat_dispersion_real
_atom_type_scat_dispersion_imag
_atom_type_scat_source
C C 0.0033 0.0016 'International Tables Vol C Tables 4.2.6.8 and 6.1.1.4'
H H 0.0000 0.0000 'International Tables Vol C Tables 4.2.6.8 and 6.1.1.4'
N N 0.0061 0.0033 'International Tables Vol C Tables 4.2.6.8 and 6.1.1.4'
O O 0.0106 0.0060 'International Tables Vol C Tables 4.2.6.8 and 6.1.1.4'
Zn Zn 0.2839 1.4301 'International Tables Vol C Tables 4.2.6.8 and 6.1.1.4'

loop_
_geom_angle_atom_site_label_1
_geom_angle_atom_site_label_2
_geom_angle_atom_site_label_3
_geom_angle
_geom_angle_site_symmetry_1
_geom_angle_site_symmetry_3
O5 Zn1 O7 108.37(12) . .
O5 Zn1 O3 107.12(14) . .
O7 Zn1 O3 121.94(16) . .
O5 Zn1 O1 121.73(14) . .
O7 Zn1 O1 108.46(13) . .
O3 Zn1 O1 89.23(10) . .
C1 O1 Zn1 140.8(2) . .
C21 O3 Zn1 143.3(3) . .
C30 O5 Zn1 116.2(2) . .
C42 O7 Zn1 115.4(3) . .
C10 N1 C12 109.1(3) . .
C10 N1 C2 125.0(3) . .
C12 N1 C2 125.7(3) . .
C10 N2 C11 108.9(3) . .
C10 N2 C13 123.3(3) . .
C11 N2 C13 127.6(3) . .
C39 N3 C41 108.9(3) . .
C39 N3 C31 122.7(3) . .
C41 N3 C31 128.2(3) . .
C39 N4 C40 108.5(3) . .
C39 N4 C22 124.7(3) . 1_455
C40 N4 C22 126.6(3) . 1_455
O2 C1 O1 123.4(3) . .
O2 C1 C2 119.5(3) . .
O1 C1 C2 116.9(3) . .
N1 C2 C1 109.1(2) . .
N1 C2 C3 111.8(2) . .
C1 C2 C3 109.1(3) . .
N1 C2 H2 108.9 . .
C1 C2 H2 108.9 . .
C3 C2 H2 108.9 . .
C4 C3 C2 113.9(3) . .
C4 C3 H3A 108.8 . .
C2 C3 H3A 108.8 . .
C4 C3 H3B 108.8 . .
C2 C3 H3B 108.8 . .
H3A C3 H3B 107.7 . .
C9 C4 C5 118.8(3) . .
C9 C4 C3 120.4(3) . .
C5 C4 C3 120.9(3) . .
C6 C5 C4 120.4(4) . .
C6 C5 H5 119.8 . .
C4 C5 H5 119.8 . .
C5 C6 C7 120.0(4) . .
C5 C6 H6 120.0 . .
C7 C6 H6 120.0 . .
C8 C7 C6 119.5(4) . .
C8 C7 H7 120.2 . .
C6 C7 H7 120.2 . .
C7 C8 C9 119.6(5) . .
C7 C8 H8 120.2 . .
C9 C8 H8 120.2 . .
C4 C9 C8 121.6(4) . .
C4 C9 H9 119.2 . .
C8 C9 H9 119.2 . .
N2 C10 N1 108.3(3) . .
N2 C10 H10 125.8 . .
N1 C10 H10 125.8 . .
C12 C11 N2 107.2(3) . .
C12 C11 H11 126.4 . .
N2 C11 H11 126.4 . .
C11 C12 N1 106.5(3) . .
C11 C12 H12 126.7 . .
N1 C12 H12 126.7 . .
N2 C13 C42 111.6(3) . 1_445
N2 C13 C14 110.6(3) . .
C42 C13 C14 111.8(3) 1_445 .
N2 C13 H13 107.5 . .
C42 C13 H13 107.5 1_445 .
C14 C13 H13 107.5 . .
C15 C14 C13 113.6(3) . .
C15 C14 H14A 108.8 . .
C13 C14 H14A 108.8 . .
C15 C14 H14B 108.9 . .
C13 C14 H14B 108.8 . .
H14A C14 H14B 107.7 . .
C16 C15 C20 116.6(5) . .
C16 C15 C14 121.7(4) . .
C20 C15 C14 121.7(4) . .
C15 C16 C17 122.3(5) . .
C15 C16 H16 118.8 . .
C17 C16 H16 118.8 . .
C18 C17 C16 119.6(6) . .
C18 C17 H17 120.2 . .
C16 C17 H17 120.2 . .
C19 C18 C17 118.2(6) . .
C19 C18 H18 120.9 . .
C17 C18 H18 120.9 . .
C18 C19 C20 123.0(5) . .
C18 C19 H19 118.5 . .
C20 C19 H19 118.5 . .
C15 C20 C19 120.1(5) . .
C15 C20 H20 120.0 . .
C19 C20 H20 120.0 . .
O4 C21 O3 123.2(3) . .
O4 C21 C22 120.3(3) . .
O3 C21 C22 116.4(3) . .
N4 C22 C21 109.4(3) 1_655 .
N4 C22 C23 111.4(2) 1_655 .
C21 C22 C23 109.0(3) . .
N4 C22 H22 109.0 1_655 .
C21 C22 H22 109.0 . .
C23 C22 H22 109.0 . .
C24 C23 C22 113.7(3) . .
C24 C23 H23A 108.8 . .
C22 C23 H23A 108.8 . .
C24 C23 H23B 108.8 . .
C22 C23 H23B 108.8 . .
H23A C23 H23B 107.7 . .
C29 C24 C25 117.9(4) . .
C29 C24 C23 120.3(3) . .
C25 C24 C23 121.8(3) . .
C24 C25 C26 120.4(4) . .
C24 C25 H25 119.8 . .
C26 C25 H25 119.8 . .
C27 C26 C25 120.6(4) . .
C27 C26 H26 119.7 . .
C25 C26 H26 119.7 . .
C26 C27 C28 119.3(4) . .
C26 C27 H27 120.3 . .
C28 C27 H27 120.3 . .
C27 C28 C29 120.5(4) . .
C27 C28 H28 119.7 . .
C29 C28 H28 119.7 . .
C28 C29 C24 121.2(4) . .
C28 C29 H29 119.4 . .
C24 C29 H29 119.4 . .
O6 C30 O5 126.6(3) . .
O6 C30 C31 120.9(3) . .
O5 C30 C31 112.5(3) . .
N3 C31 C32 111.4(3) . .
N3 C31 C30 111.0(3) . .
C32 C31 C30 112.3(3) . .
N3 C31 H31 107.3 . .
C32 C31 H31 107.3 . .
C30 C31 H31 107.3 . .
C33 C32 C31 113.1(3) . .
C33 C32 H32A 109.0 . .
C31 C32 H32A 109.0 . .
C33 C32 H32B 109.0 . .
C31 C32 H32B 109.0 . .
H32A C32 H32B 107.8 . .
C38 C33 C34 117.1(4) . .
C38 C33 C32 121.5(4) . .
C34 C33 C32 121.4(4) . .
C33 C34 C35 120.1(4) . .
C33 C34 H34 120.0 . .
C35 C34 H34 120.0 . .
C36 C35 C34 120.4(4) . .
C36 C35 H35 119.8 . .
C34 C35 H35 119.8 . .
C37 C36 C35 119.2(5) . .
C37 C36 H36 120.4 . .
C35 C36 H36 120.4 . .
C36 C37 C38 121.2(5) . .
C36 C37 H37 119.4 . .
C38 C37 H37 119.4 . .
C33 C38 C37 122.1(5) . .
C33 C38 H38 119.0 . .
C37 C38 H38 119.0 . .
N3 C39 N4 108.5(3) . .
N3 C39 H39 125.7 . .
N4 C39 H39 125.7 . .
C41 C40 N4 106.9(3) . .
C41 C40 H40 126.5 . .
N4 C40 H40 126.5 . .
C40 C41 N3 107.1(3) . .
C40 C41 H41 126.4 . .
N3 C41 H41 126.4 . .
O8 C42 O7 126.4(4) . .
O8 C42 C13 121.2(3) . 1_665
O7 C42 C13 112.4(3) . 1_665
O9 C43 N5 129.0(7) . .
O9 C43 H43 115.5 . .
N5 C43 H43 115.5 . .
N5 C44 H44A 109.5 . .
N5 C44 H44B 109.5 . .
H44A C44 H44B 109.5 . .
N5 C44 H44C 109.5 . .
H44A C44 H44C 109.5 . .
H44B C44 H44C 109.5 . .
N5 C45 H45A 109.5 . .
N5 C45 H45B 109.5 . .
H45A C45 H45B 109.5 . .
N5 C45 H45C 109.5 . .
H45A C45 H45C 109.5 . .
H45B C45 H45C 109.5 . .
O10 C46 N6 126.8(9) . .
O10 C46 H46 116.6 . .
N6 C46 H46 116.6 . .
C43 N5 C45 128.8(7) . .
C43 N5 C44 120.0(5) . .
C45 N5 C44 111.2(5) . .
N6 C47 H47A 109.5 . .
N6 C47 H47B 109.5 . .
H47A C47 H47B 109.5 . .
N6 C47 H47C 109.5 . .
H47A C47 H47C 109.5 . .
H47B C47 H47C 109.5 . .
C46 N6 C48 120.2(9) . .
C46 N6 C47 126.5(9) . .
C48 N6 C47 113.3(8) . .
N6 C48 H48A 109.5 . .
N6 C48 H48B 109.5 . .
H48A C48 H48B 109.5 . .
N6 C48 H48C 109.5 . .
H48A C48 H48C 109.5 . .
H48B C48 H48C 109.5 . .
H11A O11 H11B 107(3) . .

loop_
_geom_bond_atom_site_label_1
_geom_bond_atom_site_label_2
_geom_bond_distance
_geom_bond_site_symmetry_2
Zn1 O5 1.934(3) .
Zn1 O7 1.939(3) .
Zn1 O3 1.958(3) .
Zn1 O1 1.963(3) .
O1 C1 1.250(4) .
O2 C1 1.227(4) .
O3 C21 1.241(4) .
O4 C21 1.217(5) .
O5 C30 1.272(5) .
O6 C30 1.219(5) .
O7 C42 1.277(5) .
O8 C42 1.219(5) .
N1 C10 1.323(4) .
N1 C12 1.377(4) .
N1 C2 1.470(4) .
N2 C10 1.323(4) .
N2 C11 1.373(5) .
N2 C13 1.480(4) .
N3 C39 1.324(5) .
N3 C41 1.371(5) .
N3 C31 1.472(4) .
N4 C39 1.333(4) .
N4 C40 1.376(4) .
N4 C22 1.467(4) 1_455
C1 C2 1.540(4) .
C2 C3 1.542(4) .
C2 H2 1.0000 .
C3 C4 1.520(5) .
C3 H3A 0.9900 .
C3 H3B 0.9900 .
C4 C9 1.368(6) .
C4 C5 1.393(5) .
C5 C6 1.386(6) .
C5 H5 0.9500 .
C6 C7 1.391(8) .
C6 H6 0.9500 .
C7 C8 1.381(8) .
C7 H7 0.9500 .
C8 C9 1.388(7) .
C8 H8 0.9500 .
C9 H9 0.9500 .
C10 H10 0.9500 .
C11 C12 1.347(6) .
C11 H11 0.9500 .
C12 H12 0.9500 .
C13 C42 1.522(6) 1_445
C13 C14 1.538(5) .
C13 H13 1.0000 .
C14 C15 1.511(6) .
C14 H14A 0.9900 .
C14 H14B 0.9900 .
C15 C16 1.355(7) .
C15 C20 1.381(6) .
C16 C17 1.401(10) .
C16 H16 0.9500 .
C17 C18 1.362(9) .
C17 H17 0.9500 .
C18 C19 1.324(10) .
C18 H18 0.9500 .
C19 C20 1.387(8) .
C19 H19 0.9500 .
C20 H20 0.9500 .
C21 C22 1.539(4) .
C22 N4 1.467(4) 1_655
C22 C23 1.550(5) .
C22 H22 1.0000 .
C23 C24 1.499(5) .
C23 H23A 0.9900 .
C23 H23B 0.9900 .
C24 C29 1.390(5) .
C24 C25 1.395(5) .
C25 C26 1.406(6) .
C25 H25 0.9500 .
C26 C27 1.370(7) .
C26 H26 0.9500 .
C27 C28 1.381(7) .
C27 H27 0.9500 .
C28 C29 1.388(6) .
C28 H28 0.9500 .
C29 H29 0.9500 .
C30 C31 1.539(5) .
C31 C32 1.525(5) .
C31 H31 1.0000 .
C32 C33 1.519(5) .
C32 H32A 0.9900 .
C32 H32B 0.9900 .
C33 C38 1.362(7) .
C33 C34 1.384(6) .
C34 C35 1.418(7) .
C34 H34 0.9500 .
C35 C36 1.349(8) .
C35 H35 0.9500 .
C36 C37 1.346(8) .
C36 H36 0.9500 .
C37 C38 1.375(8) .
C37 H37 0.9500 .
C38 H38 0.9500 .
C39 H39 0.9500 .
C40 C41 1.351(6) .
C40 H40 0.9500 .
C41 H41 0.9500 .
C42 C13 1.522(6) 1_665
C43 O9 1.250(7) .
C43 N5 1.256(7) .
C43 H43 0.9500 .
C44 N5 1.487(9) .
C44 H44A 0.9800 .
C44 H44B 0.9800 .
C44 H44C 0.9800 .
C45 N5 1.420(7) .
C45 H45A 0.9800 .
C45 H45B 0.9800 .
C45 H45C 0.9800 .
C46 O10 1.235(8) .
C46 N6 1.251(9) .
C46 H46 0.9500 .
C47 N6 1.405(11) .
C47 H47A 0.9800 .
C47 H47B 0.9800 .
C47 H47C 0.9800 .
N6 C48 1.356(12) .
C48 H48A 0.9800 .
C48 H48B 0.9800 .
C48 H48C 0.9800 .
O11 H11A 0.867(19) .
O11 H11B 0.879(19) .

loop_
_geom_hbond_atom_site_label_D
_geom_hbond_atom_site_label_H
_geom_hbond_atom_site_label_A
_geom_hbond_distance_DH
_geom_hbond_distance_HA
_geom_hbond_distance_DA
_geom_hbond_angle_DHA
O11 H11A O1 0.867(19) 2.08(3) 2.878(4) 153(4)
O11 H11B O3 0.879(19) 2.14(4) 2.850(4) 138(4)

loop_
_geom_torsion_atom_site_label_1
_geom_torsion_atom_site_label_2
_geom_torsion_atom_site_label_3
_geom_torsion_atom_site_label_4
_geom_torsion
_geom_torsion_site_symmetry_1
_geom_torsion_site_symmetry_4
O5 Zn1 O1 C1 -49.3(5) . .
O7 Zn1 O1 C1 77.3(5) . .
O3 Zn1 O1 C1 -159.1(4) . .
O5 Zn1 O3 C21 78.3(6) . .
O7 Zn1 O3 C21 -47.2(6) . .
O1 Zn1 O3 C21 -158.6(5) . .
O7 Zn1 O5 C30 -51.4(3) . .
O3 Zn1 O5 C30 175.3(3) . .
O1 Zn1 O5 C30 75.3(3) . .
O5 Zn1 O7 C42 -51.6(3) . .
O3 Zn1 O7 C42 73.3(3) . .
O1 Zn1 O7 C42 174.3(3) . .
Zn1 O1 C1 O2 152.5(4) . .
Zn1 O1 C1 C2 -32.8(6) . .
C10 N1 C2 C1 67.8(4) . .
C12 N1 C2 C1 -106.5(3) . .
C10 N1 C2 C3 -52.9(4) . .
C12 N1 C2 C3 132.8(3) . .
O2 C1 C2 N1 -36.0(4) . .
O1 C1 C2 N1 149.2(3) . .
O2 C1 C2 C3 86.4(4) . .
O1 C1 C2 C3 -88.4(4) . .
N1 C2 C3 C4 -65.1(3) . .
C1 C2 C3 C4 174.1(3) . .
C2 C3 C4 C9 -97.2(4) . .
C2 C3 C4 C5 82.2(4) . .
C9 C4 C5 C6 1.1(6) . .
C3 C4 C5 C6 -178.3(3) . .
C4 C5 C6 C7 -1.9(7) . .
C5 C6 C7 C8 -0.1(8) . .
C6 C7 C8 C9 2.6(9) . .
C5 C4 C9 C8 1.5(7) . .
C3 C4 C9 C8 -179.1(4) . .
C7 C8 C9 C4 -3.4(8) . .
C11 N2 C10 N1 1.3(4) . .
C13 N2 C10 N1 176.1(3) . .
C12 N1 C10 N2 -1.1(3) . .
C2 N1 C10 N2 -176.2(3) . .
C10 N2 C11 C12 -1.1(4) . .
C13 N2 C11 C12 -175.5(3) . .
N2 C11 C12 N1 0.4(4) . .
C10 N1 C12 C11 0.5(4) . .
C2 N1 C12 C11 175.5(3) . .
C10 N2 C13 C42 -90.4(4) . 1_445
C11 N2 C13 C42 83.3(4) . 1_445
C10 N2 C13 C14 144.4(3) . .
C11 N2 C13 C14 -41.9(5) . .
N2 C13 C14 C15 -62.8(4) . .
C42 C13 C14 C15 172.2(3) 1_445 .
C13 C14 C15 C16 129.0(5) . .
C13 C14 C15 C20 -52.8(5) . .
C20 C15 C16 C17 1.8(11) . .
C14 C15 C16 C17 -180.0(7) . .
C15 C16 C17 C18 -5.5(14) . .
C16 C17 C18 C19 5.8(13) . .
C17 C18 C19 C20 -2.9(12) . .
C16 C15 C20 C19 1.3(8) . .
C14 C15 C20 C19 -177.0(5) . .
C18 C19 C20 C15 -0.7(10) . .
Zn1 O3 C21 O4 150.2(4) . .
Zn1 O3 C21 C22 -33.0(7) . .
O4 C21 C22 N4 -34.5(5) . 1_655
O3 C21 C22 N4 148.6(3) . 1_655
O4 C21 C22 C23 87.5(4) . .
O3 C21 C22 C23 -89.4(4) . .
N4 C22 C23 C24 -63.1(4) 1_655 .
C21 C22 C23 C24 176.1(3) . .
C22 C23 C24 C29 -92.5(4) . .
C22 C23 C24 C25 90.4(4) . .
C29 C24 C25 C26 2.7(6) . .
C23 C24 C25 C26 180.0(4) . .
C24 C25 C26 C27 -1.3(7) . .
C25 C26 C27 C28 -0.4(7) . .
C26 C27 C28 C29 0.5(7) . .
C27 C28 C29 C24 1.1(7) . .
C25 C24 C29 C28 -2.7(6) . .
C23 C24 C29 C28 -180.0(4) . .
Zn1 O5 C30 O6 -18.5(6) . .
Zn1 O5 C30 C31 163.1(2) . .
C39 N3 C31 C32 143.9(3) . .
C41 N3 C31 C32 -41.6(5) . .
C39 N3 C31 C30 -90.2(4) . .
C41 N3 C31 C30 84.3(4) . .
O6 C30 C31 N3 -6.2(5) . .
O5 C30 C31 N3 172.2(3) . .
O6 C30 C31 C32 119.2(4) . .
O5 C30 C31 C32 -62.4(4) . .
N3 C31 C32 C33 -63.8(4) . .
C30 C31 C32 C33 171.0(3) . .
C31 C32 C33 C38 127.7(5) . .
C31 C32 C33 C34 -51.3(5) . .
C38 C33 C34 C35 0.7(7) . .
C32 C33 C34 C35 179.7(4) . .
C33 C34 C35 C36 0.1(8) . .
C34 C35 C36 C37 -0.1(10) . .
C35 C36 C37 C38 -0.6(12) . .
C34 C33 C38 C37 -1.4(9) . .
C32 C33 C38 C37 179.5(6) . .
C36 C37 C38 C33 1.5(12) . .
C41 N3 C39 N4 1.2(4) . .
C31 N3 C39 N4 176.6(3) . .
C40 N4 C39 N3 -1.5(3) . .
C22 N4 C39 N3 -176.8(3) 1_455 .
C39 N4 C40 C41 1.2(4) . .
C22 N4 C40 C41 176.4(3) 1_455 .
N4 C40 C41 N3 -0.4(4) . .
C39 N3 C41 C40 -0.5(4) . .
C31 N3 C41 C40 -175.5(3) . .
Zn1 O7 C42 O8 -19.3(6) . .
Zn1 O7 C42 C13 163.7(2) . 1_665
O9 C43 N5 C45 -178.2(5) . .
O9 C43 N5 C44 1.2(8) . .
O10 C46 N6 C48 2.6(10) . .
O10 C46 N6 C47 -179.4(6) . .
